data_7036993
loop_
_publ_author_name
'Feng, Zhijun'
'Wei, Yun'
'Zhou, Shuangliu'
'Zhang, Guangchao'
'Zhu, Xiancui'
'Guo, Liping'
'Wang, Shaowu'
'Mu, Xiaolong'

_publ_section_title
;
 Reactivity of functionalized indoles with rare-earth metal amides.
 Synthesis, characterization and catalytic activity of rare-earth metal
 complexes incorporating indolyl ligands.
;
_journal_issue 47
_journal_name_full 'Dalton transactions (Cambridge, England : 2003)'
_journal_page_first 20502
_journal_page_last 20513
_journal_paper_doi 10.1039/c5dt03214h
_journal_volume 44
_journal_year 2015
_chemical_formula_sum 'C35 H58 N3 O2 Si2 Y'
_chemical_formula_weight 697.93
_chemical_name_systematic
; 
 ? 
;
_space_group_IT_number 14
_symmetry_cell_setting monoclinic
_symmetry_space_group_name_Hall '-P 2yn'
_symmetry_space_group_name_H-M 'P 1 21/n 1'
_atom_sites_solution_hydrogens geom
_atom_sites_solution_primary direct
_atom_sites_solution_secondary difmap
_audit_creation_method SHELXL-97
_audit_update_record
;
2015-03-30 deposited with the CCDC.
2015-10-28 downloaded from the CCDC.
;
_cell_angle_alpha 90.00
_cell_angle_beta 110.0440(10)
_cell_angle_gamma 90.00
_cell_formula_units_Z 4
_cell_length_a 10.6351(8)
_cell_length_b 32.280(3)
_cell_length_c 11.9849(9)
_cell_measurement_reflns_used 8192
_cell_measurement_temperature 293(2)
_cell_measurement_theta_max 24.37
_cell_measurement_theta_min 2.21
_cell_volume 3865.2(5)
_computing_cell_refinement 'Bruker SMART'
_computing_data_collection 'Bruker SMART'
_computing_data_reduction 'Bruker SAINT'
_computing_molecular_graphics 'Bruker SHELXTL'
_computing_publication_material 'Bruker SHELXTL'
_computing_structure_refinement 'SHELXL-97 (Sheldrick, 1997)'
_computing_structure_solution 'SHELXS-97 (Sheldrick, 1990)'
_diffrn_ambient_temperature 293(2)
_diffrn_measured_fraction_theta_full 0.990
_diffrn_measured_fraction_theta_max 0.990
_diffrn_measurement_device_type 'CCD area detector'
_diffrn_measurement_method 'phi and omega scans'
_diffrn_radiation_monochromator graphite
_diffrn_radiation_source 'fine-focus sealed tube'
_diffrn_radiation_type MoK\a
_diffrn_radiation_wavelength 0.71073
_diffrn_reflns_av_R_equivalents 0.0554
_diffrn_reflns_av_sigmaI/netI 0.0623
_diffrn_reflns_limit_h_max 13
_diffrn_reflns_limit_h_min -13
_diffrn_reflns_limit_k_max 42
_diffrn_reflns_limit_k_min -42
_diffrn_reflns_limit_l_max 14
_diffrn_reflns_limit_l_min -15
_diffrn_reflns_number 33292
_diffrn_reflns_theta_full 27.61
_diffrn_reflns_theta_max 27.61
_diffrn_reflns_theta_min 1.92
_exptl_absorpt_coefficient_mu 1.602
_exptl_absorpt_correction_T_max 0.7296
_exptl_absorpt_correction_T_min 0.6902
_exptl_absorpt_correction_type multi-scan
_exptl_crystal_colour colorless
_exptl_crystal_density_diffrn 1.199
_exptl_crystal_density_method 'not measured'
_exptl_crystal_description block
_exptl_crystal_F_000 1488
_exptl_crystal_size_max 0.25
_exptl_crystal_size_mid 0.23
_exptl_crystal_size_min 0.21
_refine_diff_density_max 0.310
_refine_diff_density_min -0.466
_refine_diff_density_rms 0.053
_refine_ls_extinction_method none
_refine_ls_goodness_of_fit_ref 1.007
_refine_ls_hydrogen_treatment mixed
_refine_ls_matrix_type full
_refine_ls_number_parameters 429
_refine_ls_number_reflns 8879
_refine_ls_number_restraints 58
_refine_ls_restrained_S_all 1.012
_refine_ls_R_factor_all 0.1057
_refine_ls_R_factor_gt 0.0493
_refine_ls_shift/su_max 0.001
_refine_ls_shift/su_mean 0.000
_refine_ls_structure_factor_coef Fsqd
_refine_ls_weighting_details 'calc w=1/[\s^2^(Fo^2^)+(0.0536P)^2^+1.1818P] where P=(Fo^2^+2Fc^2^)/3'
_refine_ls_weighting_scheme calc
_refine_ls_wR_factor_gt 0.1046
_refine_ls_wR_factor_ref 0.1248
_reflns_number_gt 5292
_reflns_number_total 8879
_reflns_threshold_expression >2sigma(I)
_cod_data_source_file c5dt03214h2.cif
_cod_data_source_block 110531c_0m
_cod_depositor_comments
;
The following automatic conversions were performed:

'_symmetry_cell_setting' value 'Monoclinic' changed to 'monoclinic'
according to
/usr/data/users/saulius/crontab/automatic-downloads/rss-feeds/RSC/lib/dictionaries/cif_core.dic
dictionary named 'cif_core.dic' version 2.4.2 from 2011-04-26.

Automatic conversion script
Id: cif_fix_values 3271 2015-04-21 07:52:19Z andrius 

 Adding full bibliography for 7036992--7037001.cif.
;
_cod_original_cell_volume 3865.3(5)
_cod_original_sg_symbol_H-M P2(1)/n
_cod_database_code 7036993

loop_
_symmetry_equiv_pos_as_xyz
'x, y, z'
'-x+1/2, y+1/2, -z+1/2'
'-x, -y, -z'
'x-1/2, -y-1/2, z-1/2'

loop_
_atom_site_label
_atom_site_type_symbol
_atom_site_fract_x
_atom_site_fract_y
_atom_site_fract_z
_atom_site_U_iso_or_equiv
_atom_site_adp_type
_atom_site_occupancy
_atom_site_symmetry_multiplicity
_atom_site_calc_flag
_atom_site_refinement_flags
_atom_site_disorder_assembly
_atom_site_disorder_group
C1 C 0.3895(3) 0.08972(10) 0.6934(3) 0.0543(8) Uani 1 1 d . . .
C2 C 0.2635(3) 0.07838(12) 0.6288(3) 0.0674(10) Uani 1 1 d . . .
H2 H 0.2066 0.0626 0.6558 0.081 Uiso 1 1 calc R . .
C3 C 0.2330(3) 0.09443(12) 0.5141(3) 0.0632(9) Uani 1 1 d . . .
C4 C 0.1236(4) 0.09334(16) 0.4084(4) 0.0908(14) Uani 1 1 d . . .
H4 H 0.0470 0.0789 0.4057 0.109 Uiso 1 1 calc R . .
C5 C 0.1273(5) 0.11289(18) 0.3105(4) 0.1020(17) Uani 1 1 d . . .
H5 H 0.0529 0.1120 0.2412 0.122 Uiso 1 1 calc R . .
C6 C 0.2387(6) 0.13390(18) 0.3117(4) 0.1208(19) Uani 1 1 d . . .
H6 H 0.2394 0.1472 0.2430 0.145 Uiso 1 1 calc R . .
C7 C 0.3508(5) 0.13585(19) 0.4132(4) 0.123(2) Uani 1 1 d . . .
H7 H 0.4271 0.1499 0.4131 0.147 Uiso 1 1 calc R . .
C8 C 0.3472(4) 0.11641(12) 0.5153(3) 0.0701(10) Uani 1 1 d . . .
C9 C 0.4625(3) 0.08009(12) 0.8217(3) 0.0660(10) Uani 1 1 d . . .
H9A H 0.4206 0.0954 0.8692 0.079 Uiso 1 1 calc R . .
H9B H 0.4519 0.0508 0.8344 0.079 Uiso 1 1 calc R . .
C10 C 0.6704(3) 0.07089(9) 0.9780(3) 0.0458(7) Uani 1 1 d . . .
C11 C 0.7155(3) 0.02972(10) 0.9841(3) 0.0520(8) Uani 1 1 d . . .
C12 C 0.7801(4) 0.01214(11) 1.0944(3) 0.0675(10) Uani 1 1 d . . .
H12 H 0.8106 -0.0150 1.0987 0.081 Uiso 1 1 calc R . .
C13 C 0.7999(4) 0.03372(13) 1.1970(3) 0.0766(11) Uani 1 1 d . . .
H13 H 0.8439 0.0214 1.2702 0.092 Uiso 1 1 calc R . .
C14 C 0.7542(4) 0.07371(12) 1.1910(3) 0.0703(10) Uani 1 1 d . . .
H14 H 0.7679 0.0883 1.2612 0.084 Uiso 1 1 calc R . .
C15 C 0.6885(3) 0.09292(10) 1.0840(3) 0.0549(8) Uani 1 1 d . . .
C16 C 0.6363(4) 0.13669(11) 1.0830(3) 0.0709(10) Uani 1 1 d . . .
H16 H 0.6013 0.1461 1.0004 0.085 Uiso 1 1 calc R . .
C17 C 0.7451(5) 0.16678(14) 1.1525(5) 0.1207(18) Uani 1 1 d . . .
H17A H 0.7808 0.1582 1.2340 0.181 Uiso 1 1 calc R . .
H17B H 0.7078 0.1941 1.1482 0.181 Uiso 1 1 calc R . .
H17C H 0.8153 0.1671 1.1192 0.181 Uiso 1 1 calc R . .
C18 C 0.5227(5) 0.13859(14) 1.1334(5) 0.1182(19) Uani 1 1 d . . .
H18A H 0.4509 0.1209 1.0877 0.177 Uiso 1 1 calc R . .
H18B H 0.4908 0.1666 1.1296 0.177 Uiso 1 1 calc R . .
H18C H 0.5548 0.1295 1.2146 0.177 Uiso 1 1 calc R . .
C19 C 0.6966(4) 0.00415(10) 0.8739(3) 0.0627(9) Uani 1 1 d . . .
H19 H 0.6551 0.0219 0.8047 0.075 Uiso 1 1 calc R . .
C20 C 0.8285(4) -0.01153(14) 0.8671(4) 0.0977(14) Uani 1 1 d . . .
H20A H 0.8855 0.0116 0.8675 0.146 Uiso 1 1 calc R . .
H20B H 0.8119 -0.0271 0.7952 0.146 Uiso 1 1 calc R . .
H20C H 0.8714 -0.0290 0.9342 0.146 Uiso 1 1 calc R . .
C21 C 0.6024(5) -0.03240(15) 0.8662(5) 0.1219(19) Uani 1 1 d . . .
H21A H 0.6428 -0.0511 0.9310 0.183 Uiso 1 1 calc R . .
H21B H 0.5860 -0.0467 0.7923 0.183 Uiso 1 1 calc R . .
H21C H 0.5192 -0.0224 0.8706 0.183 Uiso 1 1 calc R . .
C22 C 1.0008(13) 0.1990(3) 0.9869(12) 0.094(3) Uani 0.603(16) 1 d PDU A 1
H22A H 1.0163 0.2248 0.9536 0.142 Uiso 0.603(16) 1 calc PR A 1
H22B H 1.0721 0.1941 1.0606 0.142 Uiso 0.603(16) 1 calc PR A 1
H22C H 0.9173 0.2004 1.0009 0.142 Uiso 0.603(16) 1 calc PR A 1
C23 C 1.1593(9) 0.1583(5) 0.8557(11) 0.116(3) Uani 0.603(16) 1 d PDU A 1
H23A H 1.1621 0.1384 0.7972 0.173 Uiso 0.603(16) 1 calc PR A 1
H23B H 1.2300 0.1527 0.9293 0.173 Uiso 0.603(16) 1 calc PR A 1
H23C H 1.1705 0.1856 0.8289 0.173 Uiso 0.603(16) 1 calc PR A 1
C24 C 0.9860(16) 0.1064(3) 0.9545(14) 0.086(3) Uani 0.603(16) 1 d PDU A 1
H24A H 0.8978 0.1031 0.9583 0.129 Uiso 0.603(16) 1 calc PR A 1
H24B H 1.0503 0.1070 1.0335 0.129 Uiso 0.603(16) 1 calc PR A 1
H24C H 1.0054 0.0836 0.9115 0.129 Uiso 0.603(16) 1 calc PR A 1
C22A C 1.053(2) 0.2002(5) 0.975(2) 0.105(3) Uani 0.397(16) 1 d PDU A 2
H22D H 1.1073 0.2173 0.9443 0.158 Uiso 0.397(16) 1 calc PR A 2
H22E H 1.1050 0.1912 1.0538 0.158 Uiso 0.397(16) 1 calc PR A 2
H22F H 0.9774 0.2159 0.9780 0.158 Uiso 0.397(16) 1 calc PR A 2
C23A C 1.1456(14) 0.1313(7) 0.8531(17) 0.114(3) Uani 0.397(16) 1 d PDU A 2
H23D H 1.1213 0.1051 0.8136 0.171 Uiso 0.397(16) 1 calc PR A 2
H23E H 1.2157 0.1272 0.9281 0.171 Uiso 0.397(16) 1 calc PR A 2
H23F H 1.1764 0.1496 0.8048 0.171 Uiso 0.397(16) 1 calc PR A 2
C24A C 0.946(2) 0.1135(5) 0.968(2) 0.079(3) Uani 0.397(16) 1 d PDU A 2
H24D H 0.8816 0.1246 1.0003 0.118 Uiso 0.397(16) 1 calc PR A 2
H24E H 1.0238 0.1046 1.0320 0.118 Uiso 0.397(16) 1 calc PR A 2
H24F H 0.9072 0.0904 0.9178 0.118 Uiso 0.397(16) 1 calc PR A 2
C25 C 0.9015(5) 0.24456(13) 0.6635(5) 0.1163(18) Uani 1 1 d . A .
H25A H 0.8423 0.2570 0.6991 0.174 Uiso 1 1 calc R . .
H25B H 0.8925 0.2586 0.5905 0.174 Uiso 1 1 calc R . .
H25C H 0.9921 0.2469 0.7168 0.174 Uiso 1 1 calc R . .
C26 C 0.9692(6) 0.16869(18) 0.5536(5) 0.137(2) Uani 1 1 d . A .
H26A H 1.0609 0.1736 0.6015 0.205 Uiso 1 1 calc R . .
H26B H 0.9493 0.1828 0.4790 0.205 Uiso 1 1 calc R . .
H26C H 0.9550 0.1395 0.5396 0.205 Uiso 1 1 calc R . .
C27 C 0.6836(5) 0.18586(15) 0.5220(4) 0.1054(16) Uani 1 1 d . A .
H27A H 0.6594 0.1574 0.5024 0.158 Uiso 1 1 calc R . .
H27B H 0.6799 0.2007 0.4515 0.158 Uiso 1 1 calc R . .
H27C H 0.6224 0.1981 0.5555 0.158 Uiso 1 1 calc R . .
C28 C 0.6437(6) 0.22810(16) 0.8191(6) 0.141(2) Uani 1 1 d . . .
H28A H 0.6807 0.2397 0.7624 0.169 Uiso 1 1 calc R . .
H28B H 0.7168 0.2228 0.8927 0.169 Uiso 1 1 calc R . .
C29 C 0.5518(9) 0.2564(2) 0.8396(9) 0.208(4) Uani 1 1 d . . .
H29A H 0.5816 0.2644 0.9226 0.250 Uiso 1 1 calc R . .
H29B H 0.5450 0.2812 0.7919 0.250 Uiso 1 1 calc R . .
C30 C 0.4259(8) 0.2363(2) 0.8076(9) 0.198(4) Uani 1 1 d . . .
H30A H 0.3996 0.2330 0.8770 0.238 Uiso 1 1 calc R . .
H30B H 0.3583 0.2527 0.7495 0.238 Uiso 1 1 calc R . .
C31 C 0.4360(5) 0.19709(19) 0.7594(7) 0.155(3) Uani 1 1 d . . .
H31A H 0.3816 0.1962 0.6759 0.186 Uiso 1 1 calc R . .
H31B H 0.4053 0.1756 0.8006 0.186 Uiso 1 1 calc R . .
C32 C 0.8474(5) 0.06355(16) 0.6242(5) 0.1077(16) Uani 1 1 d . . .
H32A H 0.9001 0.0542 0.7034 0.129 Uiso 1 1 calc R . .
H32B H 0.8930 0.0869 0.6040 0.129 Uiso 1 1 calc R . .
C33 C 0.8327(7) 0.03038(19) 0.5396(5) 0.134(2) Uani 1 1 d . . .
H33A H 0.8817 0.0060 0.5786 0.160 Uiso 1 1 calc R . .
H33B H 0.8663 0.0389 0.4773 0.160 Uiso 1 1 calc R . .
C34 C 0.6895(7) 0.0216(2) 0.4901(6) 0.169(3) Uani 1 1 d . . .
H34A H 0.6580 0.0254 0.4047 0.202 Uiso 1 1 calc R . .
H34B H 0.6731 -0.0070 0.5065 0.202 Uiso 1 1 calc R . .
C35 C 0.6209(5) 0.04806(18) 0.5405(5) 0.128(2) Uani 1 1 d . . .
H35A H 0.5747 0.0322 0.5834 0.154 Uiso 1 1 calc R . .
H35B H 0.5549 0.0638 0.4789 0.154 Uiso 1 1 calc R . .
N1 N 0.4456(3) 0.11348(10) 0.6269(3) 0.0734(9) Uani 1 1 d . A .
N2 N 0.6066(2) 0.08990(7) 0.8647(2) 0.0467(6) Uani 1 1 d . A .
N3 N 0.8582(2) 0.16031(8) 0.7528(2) 0.0508(6) Uani 1 1 d U A .
O1 O 0.5762(3) 0.19083(8) 0.7745(3) 0.0826(8) Uani 1 1 d . A .
O2 O 0.7163(3) 0.07584(8) 0.6209(2) 0.0775(7) Uani 1 1 d . A .
Si1 Si 0.99435(9) 0.15492(3) 0.87867(9) 0.0638(3) Uani 1 1 d DU . .
Si2 Si 0.85739(11) 0.18844(3) 0.63244(10) 0.0702(3) Uani 1 1 d . . .
Y1 Y 0.66442(3) 0.127160(9) 0.73817(3) 0.04734(11) Uani 1 1 d . . .

loop_
_atom_site_aniso_label
_atom_site_aniso_U_11
_atom_site_aniso_U_22
_atom_site_aniso_U_33
_atom_site_aniso_U_23
_atom_site_aniso_U_13
_atom_site_aniso_U_12
C1 0.0419(18) 0.060(2) 0.056(2) 0.0005(16) 0.0099(16) 0.0065(16)
C2 0.049(2) 0.082(3) 0.065(2) -0.007(2) 0.0111(18) -0.0131(18)
C3 0.045(2) 0.076(2) 0.058(2) -0.0148(18) 0.0041(17) 0.0079(18)
C4 0.056(2) 0.139(4) 0.062(3) -0.020(3) 0.001(2) 0.000(3)
C5 0.066(3) 0.158(5) 0.059(3) -0.019(3) -0.007(2) 0.023(3)
C6 0.106(4) 0.186(6) 0.051(3) 0.024(3) 0.002(3) 0.021(4)
C7 0.079(3) 0.200(6) 0.071(3) 0.036(3) 0.001(3) -0.021(3)
C8 0.057(2) 0.091(3) 0.052(2) 0.0065(19) 0.0045(18) 0.007(2)
C9 0.0396(19) 0.091(3) 0.059(2) 0.0125(19) 0.0057(16) -0.0035(18)
C10 0.0383(17) 0.0492(18) 0.0467(18) 0.0023(14) 0.0103(14) -0.0035(14)
C11 0.0445(18) 0.0541(19) 0.0526(19) 0.0013(16) 0.0104(15) -0.0013(15)
C12 0.068(2) 0.061(2) 0.063(2) 0.0132(19) 0.0100(19) 0.0143(18)
C13 0.075(3) 0.088(3) 0.051(2) 0.015(2) 0.0023(19) 0.015(2)
C14 0.074(3) 0.079(3) 0.048(2) -0.0055(19) 0.0084(18) -0.001(2)
C15 0.053(2) 0.0542(19) 0.053(2) -0.0003(16) 0.0118(16) -0.0031(16)
C16 0.090(3) 0.053(2) 0.066(2) -0.0048(17) 0.022(2) 0.0001(19)
C17 0.127(4) 0.074(3) 0.159(5) -0.036(3) 0.047(4) -0.031(3)
C18 0.111(4) 0.076(3) 0.180(6) -0.008(3) 0.065(4) 0.013(3)
C19 0.073(2) 0.0495(19) 0.058(2) 0.0004(16) 0.0128(18) 0.0069(18)
C20 0.108(4) 0.088(3) 0.099(3) -0.006(3) 0.039(3) 0.028(3)
C21 0.132(4) 0.096(4) 0.131(4) -0.038(3) 0.037(4) -0.049(3)
C22 0.080(8) 0.090(3) 0.097(4) -0.028(3) 0.010(4) -0.029(4)
C23 0.0430(19) 0.171(9) 0.129(5) 0.009(7) 0.024(3) 0.001(5)
C24 0.093(9) 0.078(3) 0.072(5) 0.018(3) 0.008(4) 0.012(4)
C22A 0.088(9) 0.097(3) 0.104(5) -0.019(3) 0.000(5) -0.032(4)
C23A 0.043(4) 0.168(9) 0.128(6) 0.001(7) 0.024(3) 0.015(5)
C24A 0.082(9) 0.077(4) 0.069(5) 0.021(4) 0.015(4) 0.007(4)
C25 0.135(4) 0.076(3) 0.143(4) 0.032(3) 0.053(4) -0.022(3)
C26 0.164(5) 0.157(5) 0.135(5) 0.057(4) 0.111(4) 0.047(4)
C27 0.118(4) 0.108(4) 0.079(3) 0.031(3) 0.019(3) 0.012(3)
C28 0.132(5) 0.091(4) 0.222(7) -0.050(4) 0.091(5) -0.003(3)
C29 0.232(9) 0.100(5) 0.377(13) -0.047(6) 0.214(10) 0.013(6)
C30 0.170(7) 0.124(6) 0.358(12) -0.003(7) 0.163(8) 0.052(5)
C31 0.084(4) 0.126(5) 0.267(8) -0.006(5) 0.077(5) 0.049(3)
C32 0.091(3) 0.110(4) 0.131(4) -0.046(3) 0.050(3) 0.001(3)
C33 0.145(5) 0.134(5) 0.136(5) -0.053(4) 0.066(4) 0.004(4)
C34 0.133(6) 0.179(7) 0.181(6) -0.121(5) 0.039(5) -0.014(5)
C35 0.115(4) 0.139(5) 0.128(4) -0.081(4) 0.038(4) -0.039(4)
N1 0.0477(17) 0.106(3) 0.0541(18) 0.0159(17) 0.0008(14) -0.0051(16)
N2 0.0405(14) 0.0487(15) 0.0457(15) 0.0027(11) 0.0080(12) 0.0007(11)
N3 0.0447(13) 0.0495(15) 0.0603(14) 0.0062(11) 0.0207(10) 0.0005(11)
O1 0.0736(18) 0.0654(17) 0.122(2) 0.0132(16) 0.0502(17) 0.0235(14)
O2 0.0761(18) 0.0849(18) 0.0764(17) -0.0306(14) 0.0322(14) -0.0165(15)
Si1 0.0437(5) 0.0731(7) 0.0693(6) 0.0021(5) 0.0126(5) -0.0077(5)
Si2 0.0769(7) 0.0636(6) 0.0767(7) 0.0197(5) 0.0349(6) 0.0020(5)
Y1 0.03806(17) 0.05217(18) 0.04916(18) 0.00320(15) 0.01156(12) 0.00094(14)

loop_
_atom_type_symbol
_atom_type_description
_atom_type_scat_dispersion_real
_atom_type_scat_dispersion_imag
_atom_type_scat_source
C C 0.0033 0.0016 'International Tables Vol C Tables 4.2.6.8 and 6.1.1.4'
H H 0.0000 0.0000 'International Tables Vol C Tables 4.2.6.8 and 6.1.1.4'
N N 0.0061 0.0033 'International Tables Vol C Tables 4.2.6.8 and 6.1.1.4'
Si Si 0.0817 0.0704 'International Tables Vol C Tables 4.2.6.8 and 6.1.1.4'
Y Y -2.7962 3.5667 'International Tables Vol C Tables 4.2.6.8 and 6.1.1.4'
O O 0.0106 0.0060 'International Tables Vol C Tables 4.2.6.8 and 6.1.1.4'

loop_
_geom_angle_atom_site_label_1
_geom_angle_atom_site_label_2
_geom_angle_atom_site_label_3
_geom_angle
C2 C1 N1 111.1(3)
C2 C1 C9 126.6(3)
N1 C1 C9 122.2(3)
C1 C2 C3 108.3(3)
C1 C2 H2 125.8
C3 C2 H2 125.8
C4 C3 C2 136.3(4)
C4 C3 C8 118.1(4)
C2 C3 C8 105.6(3)
C5 C4 C3 121.0(4)
C5 C4 H4 119.5
C3 C4 H4 119.5
C4 C5 C6 120.7(4)
C4 C5 H5 119.7
C6 C5 H5 119.7
C5 C6 C7 121.2(5)
C5 C6 H6 119.4
C7 C6 H6 119.4
C6 C7 C8 118.6(5)
C6 C7 H7 120.7
C8 C7 H7 120.7
C7 C8 N1 129.8(4)
C7 C8 C3 120.4(4)
N1 C8 C3 109.8(3)
N2 C9 C1 115.2(3)
N2 C9 H9A 108.5
C1 C9 H9A 108.5
N2 C9 H9B 108.5
C1 C9 H9B 108.5
H9A C9 H9B 107.5
C11 C10 C15 119.4(3)
C11 C10 N2 119.8(3)
C15 C10 N2 120.8(3)
C12 C11 C10 119.0(3)
C12 C11 C19 119.0(3)
C10 C11 C19 122.0(3)
C13 C12 C11 121.6(3)
C13 C12 H12 119.2
C11 C12 H12 119.2
C12 C13 C14 119.4(3)
C12 C13 H13 120.3
C14 C13 H13 120.3
C13 C14 C15 121.9(3)
C13 C14 H14 119.1
C15 C14 H14 119.1
C14 C15 C10 118.7(3)
C14 C15 C16 119.5(3)
C10 C15 C16 121.7(3)
C15 C16 C17 112.5(4)
C15 C16 C18 111.8(3)
C17 C16 C18 108.3(4)
C15 C16 H16 108.0
C17 C16 H16 108.0
C18 C16 H16 108.0
C16 C17 H17A 109.5
C16 C17 H17B 109.5
H17A C17 H17B 109.5
C16 C17 H17C 109.5
H17A C17 H17C 109.5
H17B C17 H17C 109.5
C16 C18 H18A 109.5
C16 C18 H18B 109.5
H18A C18 H18B 109.5
C16 C18 H18C 109.5
H18A C18 H18C 109.5
H18B C18 H18C 109.5
C11 C19 C20 112.3(3)
C11 C19 C21 111.2(3)
C20 C19 C21 109.7(3)
C11 C19 H19 107.8
C20 C19 H19 107.8
C21 C19 H19 107.8
C19 C20 H20A 109.5
C19 C20 H20B 109.5
H20A C20 H20B 109.5
C19 C20 H20C 109.5
H20A C20 H20C 109.5
H20B C20 H20C 109.5
C19 C21 H21A 109.5
C19 C21 H21B 109.5
H21A C21 H21B 109.5
C19 C21 H21C 109.5
H21A C21 H21C 109.5
H21B C21 H21C 109.5
Si1 C22 H22A 109.5
Si1 C22 H22B 109.5
Si1 C22 H22C 109.5
Si1 C23 H23A 109.5
Si1 C23 H23B 109.5
Si1 C23 H23C 109.5
Si1 C24 H24A 109.5
Si1 C24 H24B 109.5
Si1 C24 H24C 109.5
Si1 C22A H22D 109.5
Si1 C22A H22E 109.5
H22D C22A H22E 109.5
Si1 C22A H22F 109.5
H22D C22A H22F 109.5
H22E C22A H22F 109.5
Si1 C23A H23D 109.5
Si1 C23A H23E 109.5
H23D C23A H23E 109.5
Si1 C23A H23F 109.5
H23D C23A H23F 109.5
H23E C23A H23F 109.5
Si1 C24A H24D 109.5
Si1 C24A H24E 109.5
H24D C24A H24E 109.5
Si1 C24A H24F 109.5
H24D C24A H24F 109.5
H24E C24A H24F 109.5
Si2 C25 H25A 109.5
Si2 C25 H25B 109.5
H25A C25 H25B 109.5
Si2 C25 H25C 109.5
H25A C25 H25C 109.5
H25B C25 H25C 109.5
Si2 C26 H26A 109.5
Si2 C26 H26B 109.5
H26A C26 H26B 109.5
Si2 C26 H26C 109.5
H26A C26 H26C 109.5
H26B C26 H26C 109.5
Si2 C27 H27A 109.5
Si2 C27 H27B 109.5
H27A C27 H27B 109.5
Si2 C27 H27C 109.5
H27A C27 H27C 109.5
H27B C27 H27C 109.5
O1 C28 C29 108.9(5)
O1 C28 H28A 109.9
C29 C28 H28A 109.9
O1 C28 H28B 109.9
C29 C28 H28B 109.9
H28A C28 H28B 108.3
C30 C29 C28 107.5(6)
C30 C29 H29A 110.2
C28 C29 H29A 110.2
C30 C29 H29B 110.2
C28 C29 H29B 110.2
H29A C29 H29B 108.5
C31 C30 C29 108.9(5)
C31 C30 H30A 109.9
C29 C30 H30A 109.9
C31 C30 H30B 109.9
C29 C30 H30B 109.9
H30A C30 H30B 108.3
C30 C31 O1 107.0(5)
C30 C31 H31A 110.3
O1 C31 H31A 110.3
C30 C31 H31B 110.3
O1 C31 H31B 110.3
H31A C31 H31B 108.6
O2 C32 C33 108.3(4)
O2 C32 H32A 110.0
C33 C32 H32A 110.0
O2 C32 H32B 110.0
C33 C32 H32B 110.0
H32A C32 H32B 108.4
C32 C33 C34 106.0(5)
C32 C33 H33A 110.5
C34 C33 H33A 110.5
C32 C33 H33B 110.5
C34 C33 H33B 110.5
H33A C33 H33B 108.7
C35 C34 C33 109.5(5)
C35 C34 H34A 109.8
C33 C34 H34A 109.8
C35 C34 H34B 109.8
C33 C34 H34B 109.8
H34A C34 H34B 108.2
C34 C35 O2 108.5(5)
C34 C35 H35A 110.0
O2 C35 H35A 110.0
C34 C35 H35B 110.0
O2 C35 H35B 110.0
H35A C35 H35B 108.4
C1 N1 C8 105.2(3)
C1 N1 Y1 108.9(2)
C8 N1 Y1 145.6(3)
C10 N2 C9 109.7(2)
C10 N2 Y1 137.78(19)
C9 N2 Y1 112.47(18)
Si2 N3 Si1 124.10(15)
Si2 N3 Y1 116.38(13)
Si1 N3 Y1 119.51(13)
C28 O1 C31 107.3(4)
C28 O1 Y1 129.0(3)
C31 O1 Y1 123.6(3)
C32 O2 C35 107.4(3)
C32 O2 Y1 126.9(2)
C35 O2 Y1 125.4(3)
N3 Si1 C24 110.9(6)
N3 Si1 C22A 118.6(8)
C24 Si1 C22A 115.7(10)
N3 Si1 C23 114.8(4)
C24 Si1 C23 109.3(4)
C22A Si1 C23 85.0(6)
N3 Si1 C24A 105.0(8)
C24 Si1 C24A 17.1(7)
C22A Si1 C24A 107.8(8)
C23 Si1 C24A 125.2(7)
N3 Si1 C23A 114.1(6)
C24 Si1 C23A 85.7(6)
C22A Si1 C23A 107.3(6)
C23 Si1 C23A 27.1(5)
C24A Si1 C23A 102.7(6)
N3 Si1 C22 110.3(4)
C24 Si1 C22 107.3(5)
C22A Si1 C22 18.9(6)
C23 Si1 C22 103.8(4)
C24A Si1 C22 95.4(8)
C23A Si1 C22 125.0(6)
N3 Si2 C26 115.33(18)
N3 Si2 C27 107.03(17)
C26 Si2 C27 105.8(3)
N3 Si2 C25 114.75(19)
C26 Si2 C25 105.7(3)
C27 Si2 C25 107.6(2)
N2 Y1 N3 132.01(9)
N2 Y1 N1 80.00(10)
N3 Y1 N1 147.91(10)
N2 Y1 O2 101.89(9)
N3 Y1 O2 89.17(9)
N1 Y1 O2 85.20(11)
N2 Y1 O1 97.30(9)
N3 Y1 O1 89.04(9)
N1 Y1 O1 83.49(11)
O2 Y1 O1 155.64(10)

loop_
_geom_bond_atom_site_label_1
_geom_bond_atom_site_label_2
_geom_bond_distance
C1 C2 1.349(4)
C1 N1 1.380(4)
C1 C9 1.498(4)
C2 C3 1.400(5)
C2 H2 0.9300
C3 C4 1.396(5)
C3 C8 1.403(5)
C4 C5 1.345(6)
C4 H4 0.9300
C5 C6 1.361(7)
C5 H5 0.9300
C6 C7 1.383(6)
C6 H6 0.9300
C7 C8 1.387(6)
C7 H7 0.9300
C8 N1 1.391(4)
C9 N2 1.474(4)
C9 H9A 0.9700
C9 H9B 0.9700
C10 C11 1.406(4)
C10 C15 1.410(4)
C10 N2 1.432(4)
C11 C12 1.386(4)
C11 C19 1.512(4)
C12 C13 1.364(5)
C12 H12 0.9300
C13 C14 1.373(5)
C13 H13 0.9300
C14 C15 1.380(5)
C14 H14 0.9300
C15 C16 1.517(5)
C16 C17 1.521(6)
C16 C18 1.527(6)
C16 H16 0.9800
C17 H17A 0.9600
C17 H17B 0.9600
C17 H17C 0.9600
C18 H18A 0.9600
C18 H18B 0.9600
C18 H18C 0.9600
C19 C20 1.520(5)
C19 C21 1.530(5)
C19 H19 0.9800
C20 H20A 0.9600
C20 H20B 0.9600
C20 H20C 0.9600
C21 H21A 0.9600
C21 H21B 0.9600
C21 H21C 0.9600
C22 Si1 1.912(7)
C22 H22A 0.9600
C22 H22B 0.9600
C22 H22C 0.9600
C23 Si1 1.870(7)
C23 H23A 0.9600
C23 H23B 0.9600
C23 H23C 0.9600
C24 Si1 1.829(8)
C24 H24A 0.9600
C24 H24B 0.9600
C24 H24C 0.9600
C22A Si1 1.837(11)
C22A H22D 0.9600
C22A H22E 0.9600
C22A H22F 0.9600
C23A Si1 1.898(10)
C23A H23D 0.9600
C23A H23E 0.9600
C23A H23F 0.9600
C24A Si1 1.894(11)
C24A H24D 0.9600
C24A H24E 0.9600
C24A H24F 0.9600
C25 Si2 1.876(4)
C25 H25A 0.9600
C25 H25B 0.9600
C25 H25C 0.9600
C26 Si2 1.867(5)
C26 H26A 0.9600
C26 H26B 0.9600
C26 H26C 0.9600
C27 Si2 1.870(5)
C27 H27A 0.9600
C27 H27B 0.9600
C27 H27C 0.9600
C28 O1 1.409(5)
C28 C29 1.419(7)
C28 H28A 0.9700
C28 H28B 0.9700
C29 C30 1.419(9)
C29 H29A 0.9700
C29 H29B 0.9700
C30 C31 1.409(8)
C30 H30A 0.9700
C30 H30B 0.9700
C31 O1 1.453(5)
C31 H31A 0.9700
C31 H31B 0.9700
C32 O2 1.437(5)
C32 C33 1.446(6)
C32 H32A 0.9700
C32 H32B 0.9700
C33 C34 1.461(7)
C33 H33A 0.9700
C33 H33B 0.9700
C34 C35 1.390(7)
C34 H34A 0.9700
C34 H34B 0.9700
C35 O2 1.447(5)
C35 H35A 0.9700
C35 H35B 0.9700
N1 Y1 2.294(3)
N2 Y1 2.182(2)
N3 Si2 1.702(3)
N3 Si1 1.704(3)
N3 Y1 2.275(2)
O1 Y1 2.361(2)
O2 Y1 2.357(2)

loop_
_geom_torsion_atom_site_label_1
_geom_torsion_atom_site_label_2
_geom_torsion_atom_site_label_3
_geom_torsion_atom_site_label_4
_geom_torsion
N1 C1 C2 C3 0.8(4)
C9 C1 C2 C3 178.7(3)
C1 C2 C3 C4 179.0(4)
C1 C2 C3 C8 -0.9(4)
C2 C3 C4 C5 179.9(5)
C8 C3 C4 C5 -0.2(6)
C3 C4 C5 C6 0.7(8)
C4 C5 C6 C7 -0.1(9)
C5 C6 C7 C8 -1.0(9)
C6 C7 C8 N1 179.3(5)
C6 C7 C8 C3 1.5(8)
C4 C3 C8 C7 -1.0(6)
C2 C3 C8 C7 179.0(4)
C4 C3 C8 N1 -179.1(3)
C2 C3 C8 N1 0.8(4)
C2 C1 C9 N2 169.8(3)
N1 C1 C9 N2 -12.5(5)
C15 C10 C11 C12 -1.7(5)
N2 C10 C11 C12 178.4(3)
C15 C10 C11 C19 178.7(3)
N2 C10 C11 C19 -1.2(4)
C10 C11 C12 C13 0.5(5)
C19 C11 C12 C13 -179.9(3)
C11 C12 C13 C14 0.4(6)
C12 C13 C14 C15 0.0(6)
C13 C14 C15 C10 -1.2(6)
C13 C14 C15 C16 178.0(4)
C11 C10 C15 C14 2.0(5)
N2 C10 C15 C14 -178.0(3)
C11 C10 C15 C16 -177.2(3)
N2 C10 C15 C16 2.8(5)
C14 C15 C16 C17 55.2(5)
C10 C15 C16 C17 -125.6(4)
C14 C15 C16 C18 -66.9(5)
C10 C15 C16 C18 112.2(4)
C12 C11 C19 C20 -57.6(4)
C10 C11 C19 C20 122.0(4)
C12 C11 C19 C21 65.8(4)
C10 C11 C19 C21 -114.6(4)
O1 C28 C29 C30 0.3(10)
C28 C29 C30 C31 -4.3(12)
C29 C30 C31 O1 6.6(10)
O2 C32 C33 C34 -3.1(7)
C32 C33 C34 C35 0.7(9)
C33 C34 C35 O2 2.0(8)
C2 C1 N1 C8 -0.3(4)
C9 C1 N1 C8 -178.3(3)
C2 C1 N1 Y1 -175.6(2)
C9 C1 N1 Y1 6.4(4)
C7 C8 N1 C1 -178.3(5)
C3 C8 N1 C1 -0.4(4)
C7 C8 N1 Y1 -6.1(8)
C3 C8 N1 Y1 171.9(3)
C11 C10 N2 C9 86.0(3)
C15 C10 N2 C9 -93.9(3)
C11 C10 N2 Y1 -91.7(3)
C15 C10 N2 Y1 88.4(4)
C1 C9 N2 C10 -166.8(3)
C1 C9 N2 Y1 11.6(4)
C29 C28 O1 C31 3.8(8)
C29 C28 O1 Y1 -172.9(5)
C30 C31 O1 C28 -6.3(8)
C30 C31 O1 Y1 170.6(5)
C33 C32 O2 C35 4.3(6)
C33 C32 O2 Y1 178.6(3)
C34 C35 O2 C32 -3.9(7)
C34 C35 O2 Y1 -178.3(4)
Si2 N3 Si1 C24 -153.4(5)
Y1 N3 Si1 C24 25.0(5)
Si2 N3 Si1 C22A 69.3(8)
Y1 N3 Si1 C22A -112.4(8)
Si2 N3 Si1 C23 -28.9(6)
Y1 N3 Si1 C23 149.5(6)
Si2 N3 Si1 C24A -170.3(7)
Y1 N3 Si1 C24A 8.0(7)
Si2 N3 Si1 C23A -58.7(8)
Y1 N3 Si1 C23A 119.7(8)
Si2 N3 Si1 C22 87.9(5)
Y1 N3 Si1 C22 -93.7(4)
Si1 N3 Si2 C26 64.5(3)
Y1 N3 Si2 C26 -113.9(3)
Si1 N3 Si2 C27 -178.0(2)
Y1 N3 Si2 C27 3.6(2)
Si1 N3 Si2 C25 -58.7(3)
Y1 N3 Si2 C25 122.9(2)
C10 N2 Y1 N3 -11.5(3)
C9 N2 Y1 N3 170.9(2)
C10 N2 Y1 N1 171.2(3)
C9 N2 Y1 N1 -6.5(2)
C10 N2 Y1 O2 88.3(3)
C9 N2 Y1 O2 -89.3(2)
C10 N2 Y1 O1 -106.8(3)
C9 N2 Y1 O1 75.6(2)
Si2 N3 Y1 N2 -176.90(12)
Si1 N3 Y1 N2 4.6(2)
Si2 N3 Y1 N1 -1.8(3)
Si1 N3 Y1 N1 179.70(17)
Si2 N3 Y1 O2 77.78(15)
Si1 N3 Y1 O2 -100.70(16)
Si2 N3 Y1 O1 -77.93(15)
Si1 N3 Y1 O1 103.60(16)
C1 N1 Y1 N2 0.3(2)
C8 N1 Y1 N2 -171.8(5)
C1 N1 Y1 N3 -175.98(19)
C8 N1 Y1 N3 12.0(6)
C1 N1 Y1 O2 103.3(2)
C8 N1 Y1 O2 -68.8(5)
C1 N1 Y1 O1 -98.3(2)
C8 N1 Y1 O1 89.6(5)
C32 O2 Y1 N2 -105.3(4)
C35 O2 Y1 N2 68.0(4)
C32 O2 Y1 N3 27.6(4)
C35 O2 Y1 N3 -159.1(4)
C32 O2 Y1 N1 176.0(4)
C35 O2 Y1 N1 -10.7(4)
C32 O2 Y1 O1 113.4(4)
C35 O2 Y1 O1 -73.2(4)
C28 O1 Y1 N2 117.5(4)
C31 O1 Y1 N2 -58.7(4)
C28 O1 Y1 N3 -14.8(4)
C31 O1 Y1 N3 169.0(4)
C28 O1 Y1 N1 -163.5(5)
C31 O1 Y1 N1 20.3(4)
C28 O1 Y1 O2 -100.7(5)
C31 O1 Y1 O2 83.1(5)
